data_4061503
loop_
_publ_author_name
'Lee, Hon Man'
'Chiu, Ping Ling'

_journal_name_full Organometallics
_journal_paper_doi 10.1021/om050224w
_journal_year 2005
_chemical_formula_moiety 'C19 H18 N6 Pd, 2(F6 P)'
_chemical_formula_sum 'C19 H18 F12 N6 P2 Pd'
_chemical_formula_weight 726.73
_space_group_IT_number 14
_symmetry_cell_setting monoclinic
_symmetry_space_group_name_Hall '-P 2yn'
_symmetry_space_group_name_H-M 'P 1 21/n 1'
_cell_angle_alpha 90.00
_cell_angle_beta 95.217(3)
_cell_angle_gamma 90.00
_cell_formula_units_Z 4
_cell_length_a 8.4644(7)
_cell_length_b 20.9138(16)
_cell_length_c 13.8292(8)
_cell_measurement_temperature 150(2)
_cell_volume 2437.9(3)
_diffrn_ambient_temperature 150(2)
_exptl_crystal_density_diffrn 1.980
_cod_original_sg_symbol_H-M 'P 21/n'
_cod_database_code 4061503

loop_
_symmetry_equiv_pos_as_xyz
'x, y, z'
'-x+1/2, y+1/2, -z+1/2'
'-x, -y, -z'
'x-1/2, -y-1/2, z-1/2'

loop_
_atom_site_label
_atom_site_type_symbol
_atom_site_fract_x
_atom_site_fract_y
_atom_site_fract_z
_atom_site_U_iso_or_equiv
_atom_site_adp_type
_atom_site_occupancy
_atom_site_symmetry_multiplicity
_atom_site_calc_flag
_atom_site_refinement_flags
_atom_site_disorder_assembly
_atom_site_disorder_group
C1 C 0.2688(4) 0.1678(2) 0.6053(3) 0.0235(8) Uani 1 1 d . . .
C2 C 0.1757(5) 0.1850(2) 0.4506(3) 0.0345(10) Uani 1 1 d . . .
C3 C 0.2232(5) 0.2411(2) 0.4876(3) 0.0338(10) Uani 1 1 d . . .
C4 C 0.3439(5) 0.2790(2) 0.6526(3) 0.0292(9) Uani 1 1 d . . .
C5 C 0.2884(4) 0.2060(2) 0.7847(3) 0.0247(8) Uani 1 1 d . . .
C6 C 0.2366(6) 0.3082(2) 0.8138(3) 0.0367(11) Uani 1 1 d . . .
C7 C 0.1997(6) 0.2745(2) 0.8906(3) 0.0389(11) Uani 1 1 d . . .
C8 C 0.2037(5) 0.1543(2) 0.9297(3) 0.0303(9) Uani 1 1 d . . .
C9 C 0.3582(5) 0.1180(2) 0.9498(3) 0.0263(8) Uani 1 1 d . . .
C10 C 0.4221(6) 0.1072(2) 1.0445(3) 0.0341(10) Uani 1 1 d . . .
C11 C 0.5701(6) 0.0795(2) 1.0602(3) 0.0380(11) Uani 1 1 d . . .
C12 C 0.6540(5) 0.0652(2) 0.9817(3) 0.0333(10) Uani 1 1 d . . .
C13 C 0.5829(5) 0.0767(2) 0.8882(3) 0.0264(9) Uani 1 1 d . . .
C14 C 0.4699(5) -0.0070(2) 0.6805(3) 0.0259(9) Uani 1 1 d . . .
C15 C 0.4949(5) -0.0632(2) 0.6312(3) 0.0286(9) Uani 1 1 d . . .
H15 H 0.5704 -0.0937 0.6573 0.034 Uiso 1 1 calc R . .
C16 C 0.4077(5) -0.0740(2) 0.5429(3) 0.0293(9) Uani 1 1 d . . .
C17 C 0.2954(5) -0.0292(2) 0.5088(3) 0.0268(9) Uani 1 1 d . . .
C18 C 0.2758(4) 0.0262(2) 0.5623(3) 0.0227(8) Uani 1 1 d . . .
C19 C 0.1494(5) 0.0735(2) 0.5251(3) 0.0286(9) Uani 1 1 d . . .
F1 F 0.9091(4) 0.1770(2) 0.6175(3) 0.1064(16) Uani 1 1 d . . .
F2 F 0.6995(4) 0.1337(2) 0.6787(3) 0.0838(12) Uani 1 1 d . . .
F3 F 0.6694(3) 0.21984(16) 0.77019(18) 0.0524(8) Uani 1 1 d . . .
F4 F 0.8833(6) 0.2631(2) 0.7115(5) 0.140(2) Uani 1 1 d . . .
F5 F 0.6784(5) 0.2288(3) 0.6100(2) 0.1117(19) Uani 1 1 d . . .
F6 F 0.9020(4) 0.1682(2) 0.7802(3) 0.0940(14) Uani 1 1 d . . .
F7 F 0.5014(4) 0.41594(15) 0.6115(2) 0.0568(8) Uani 1 1 d . . .
F8 F 0.4754(9) 0.51807(19) 0.6482(3) 0.144(3) Uani 1 1 d . . .
F9 F 0.5491(4) 0.50008(18) 0.8032(2) 0.0694(10) Uani 1 1 d . . .
F10 F 0.5762(8) 0.3968(2) 0.7645(3) 0.1212(19) Uani 1 1 d . . .
F11 F 0.3504(4) 0.4468(3) 0.7254(4) 0.131(2) Uani 1 1 d . . .
F12 F 0.7027(5) 0.4682(3) 0.6888(4) 0.126(2) Uani 1 1 d . . .
N1 N 0.2047(4) 0.13992(16) 0.5243(2) 0.0245(7) Uani 1 1 d . . .
N2 N 0.2808(4) 0.23053(17) 0.5840(2) 0.0263(7) Uani 1 1 d . . .
N3 N 0.2912(4) 0.26519(17) 0.7480(2) 0.0270(7) Uani 1 1 d . . .
N4 N 0.2318(4) 0.21108(17) 0.8717(2) 0.0273(7) Uani 1 1 d . . .
N5 N 0.4347(4) 0.10053(16) 0.8720(2) 0.0234(7) Uani 1 1 d . . .
N6 N 0.3634(3) 0.03753(15) 0.6481(2) 0.0208(7) Uani 1 1 d . . .
P1 P 0.79382(13) 0.19941(7) 0.69493(9) 0.0401(3) Uani 1 1 d . . .
P2 P 0.52601(12) 0.45891(6) 0.70689(7) 0.0275(2) Uani 1 1 d . . .
Pd1 Pd 0.34052(3) 0.125162(15) 0.727208(19) 0.01984(9) Uani 1 1 d . . .
H2 H 0.123(5) 0.173(2) 0.387(3) 0.037(12) Uiso 1 1 d . . .
H3 H 0.219(6) 0.281(2) 0.461(4) 0.043(14) Uiso 1 1 d . . .
H4A H 0.463(5) 0.2845(18) 0.656(3) 0.016(9) Uiso 1 1 d . . .
H4B H 0.307(5) 0.321(2) 0.630(3) 0.040(13) Uiso 1 1 d . . .
H6 H 0.234(6) 0.349(3) 0.801(4) 0.049(16) Uiso 1 1 d . . .
H7 H 0.167(6) 0.285(3) 0.949(4) 0.056(16) Uiso 1 1 d . . .
H8A H 0.126(5) 0.129(2) 0.900(3) 0.025(11) Uiso 1 1 d . . .
H8B H 0.165(5) 0.166(2) 0.988(3) 0.028(11) Uiso 1 1 d . . .
H10 H 0.364(5) 0.120(2) 1.090(3) 0.029(12) Uiso 1 1 d . . .
H11 H 0.616(6) 0.067(3) 1.125(4) 0.056(16) Uiso 1 1 d . . .
H12 H 0.759(6) 0.049(2) 0.992(3) 0.043(13) Uiso 1 1 d . . .
H13 H 0.633(5) 0.0688(19) 0.833(3) 0.019(10) Uiso 1 1 d . . .
H14 H 0.530(5) 0.001(2) 0.739(3) 0.031(12) Uiso 1 1 d . . .
H16 H 0.428(6) -0.112(2) 0.507(3) 0.041(14) Uiso 1 1 d . . .
H17 H 0.230(4) -0.0353(19) 0.447(3) 0.019(10) Uiso 1 1 d . . .
H19A H 0.119(5) 0.063(2) 0.460(3) 0.030(11) Uiso 1 1 d . . .
H19B H 0.055(5) 0.070(2) 0.562(3) 0.027(11) Uiso 1 1 d . . .

loop_
_atom_site_aniso_label
_atom_site_aniso_U_11
_atom_site_aniso_U_22
_atom_site_aniso_U_33
_atom_site_aniso_U_23
_atom_site_aniso_U_13
_atom_site_aniso_U_12
C1 0.0204(17) 0.027(2) 0.0238(18) 0.0017(16) 0.0038(14) 0.0034(16)
C2 0.039(2) 0.041(3) 0.023(2) 0.0044(19) -0.0043(17) 0.007(2)
C3 0.042(2) 0.032(3) 0.027(2) 0.011(2) 0.0013(18) 0.006(2)
C4 0.032(2) 0.023(3) 0.033(2) 0.0035(18) 0.0022(17) 0.0002(18)
C5 0.0221(18) 0.026(2) 0.0249(19) -0.0002(16) -0.0024(14) 0.0032(16)
C6 0.049(3) 0.023(3) 0.038(2) -0.006(2) 0.003(2) 0.007(2)
C7 0.049(3) 0.032(3) 0.036(2) -0.009(2) 0.006(2) 0.010(2)
C8 0.036(2) 0.033(3) 0.023(2) 0.0001(18) 0.0054(17) 0.002(2)
C9 0.0323(19) 0.023(2) 0.0225(18) 0.0015(16) -0.0002(15) -0.0081(18)
C10 0.045(3) 0.032(3) 0.024(2) -0.0002(18) -0.0007(18) -0.008(2)
C11 0.050(3) 0.034(3) 0.027(2) 0.0068(19) -0.0158(19) -0.011(2)
C12 0.033(2) 0.026(3) 0.037(2) 0.0048(19) -0.0152(18) -0.0040(19)
C13 0.0259(19) 0.021(2) 0.031(2) 0.0023(17) -0.0053(16) 0.0022(17)
C14 0.0253(19) 0.028(3) 0.0247(19) 0.0005(17) 0.0031(15) -0.0032(17)
C15 0.029(2) 0.024(2) 0.033(2) 0.0024(17) 0.0046(16) -0.0015(17)
C16 0.036(2) 0.022(2) 0.032(2) -0.0050(18) 0.0101(17) -0.0104(18)
C17 0.0281(19) 0.028(2) 0.0240(19) -0.0028(17) 0.0025(15) -0.0085(17)
C18 0.0194(17) 0.028(2) 0.0213(18) -0.0007(16) 0.0052(14) -0.0041(16)
C19 0.0244(19) 0.036(3) 0.025(2) -0.0045(18) -0.0041(16) -0.0021(18)
F1 0.063(2) 0.158(4) 0.106(3) 0.034(3) 0.053(2) 0.052(3)
F2 0.069(2) 0.094(3) 0.090(3) -0.050(2) 0.015(2) -0.020(2)
F3 0.0554(17) 0.072(2) 0.0302(14) -0.0117(14) 0.0046(12) 0.0051(16)
F4 0.111(4) 0.080(4) 0.232(7) 0.022(4) 0.035(4) -0.044(3)
F5 0.097(3) 0.206(5) 0.0344(17) 0.033(2) 0.0183(17) 0.102(3)
F6 0.068(2) 0.113(4) 0.092(3) 0.017(3) -0.040(2) 0.023(2)
F7 0.0668(19) 0.053(2) 0.0479(17) -0.0193(15) -0.0119(14) 0.0015(16)
F8 0.310(8) 0.045(3) 0.068(3) 0.009(2) -0.039(4) 0.053(4)
F9 0.083(2) 0.081(3) 0.0416(17) -0.0251(17) -0.0083(16) -0.002(2)
F10 0.224(6) 0.067(3) 0.064(3) 0.017(2) -0.032(3) 0.038(3)
F11 0.050(2) 0.195(6) 0.154(5) -0.089(4) 0.039(3) -0.035(3)
F12 0.062(2) 0.162(5) 0.161(5) -0.089(4) 0.047(3) -0.058(3)
N1 0.0250(15) 0.027(2) 0.0215(15) 0.0001(13) 0.0004(12) 0.0047(14)
N2 0.0267(16) 0.027(2) 0.0251(16) 0.0051(14) 0.0012(13) 0.0073(14)
N3 0.0280(16) 0.025(2) 0.0278(17) -0.0021(14) 0.0012(13) 0.0041(15)
N4 0.0284(16) 0.030(2) 0.0235(16) -0.0041(14) 0.0011(13) 0.0054(15)
N5 0.0249(15) 0.0213(18) 0.0229(15) 0.0026(13) -0.0033(12) -0.0021(14)
N6 0.0202(14) 0.0216(19) 0.0206(15) -0.0008(13) 0.0021(12) -0.0013(13)
P1 0.0250(5) 0.0564(9) 0.0386(6) 0.0099(6) 0.0019(5) 0.0067(6)
P2 0.0255(5) 0.0305(7) 0.0252(5) 0.0019(4) -0.0047(4) -0.0047(4)
Pd1 0.01908(13) 0.02213(17) 0.01791(13) -0.00005(12) -0.00058(9) 0.00229(13)

loop_
_geom_bond_atom_site_label_1
_geom_bond_atom_site_label_2
_geom_bond_distance
_geom_bond_site_symmetry_2
_geom_bond_publ_flag
C1 N1 1.333(5) . ?
C1 N2 1.350(5) . ?
C1 Pd1 1.955(4) . ?
C2 C3 1.328(7) . ?
C2 N1 1.394(5) . ?
C2 H2 0.98(5) . ?
C3 N2 1.395(5) . ?
C3 H3 0.90(5) . ?
C4 N2 1.455(5) . ?
C4 N3 1.460(5) . ?
C4 H4A 1.01(4) . ?
C4 H4B 0.98(5) . ?
C5 N4 1.338(5) . ?
C5 N3 1.339(5) . ?
C5 Pd1 1.937(4) . ?
C6 C7 1.335(7) . ?
C6 N3 1.389(5) . ?
C6 H6 0.88(6) . ?
C7 N4 1.384(6) . ?
C7 H7 0.91(5) . ?
C8 N4 1.464(6) . ?
C8 C9 1.516(6) . ?
C8 H8A 0.91(4) . ?
C8 H8B 0.93(4) . ?
C9 N5 1.356(5) . ?
C9 C10 1.389(5) . ?
C10 C11 1.379(7) . ?
C10 H10 0.88(4) . ?
C11 C12 1.383(7) . ?
C11 H11 0.99(5) . ?
C12 C13 1.397(5) . ?
C12 H12 0.95(5) . ?
C13 N5 1.349(5) . ?
C13 H13 0.92(4) . ?
C14 N6 1.345(5) . ?
C14 C15 1.383(6) . ?
C14 H14 0.93(4) . ?
C15 C16 1.387(6) . ?
C15 H15 0.9500 . ?
C16 C17 1.387(6) . ?
C16 H16 0.96(5) . ?
C17 C18 1.391(6) . ?
C17 H17 0.98(4) . ?
C18 N6 1.362(5) . ?
C18 C19 1.513(6) . ?
C19 N1 1.466(6) . ?
C19 H19A 0.94(4) . ?
C19 H19B 0.99(4) . ?
F1 P1 1.584(4) . ?
F2 P1 1.596(4) . ?
F3 P1 1.604(3) . ?
F4 P1 1.539(5) . ?
F5 P1 1.582(3) . ?
F6 P1 1.568(3) . ?
F7 P2 1.594(3) . ?
F8 P2 1.520(4) . ?
F9 P2 1.583(3) . ?
F10 P2 1.562(4) . ?
F11 P2 1.552(4) . ?
F12 P2 1.550(4) . ?
N5 Pd1 2.149(3) . ?
N6 Pd1 2.152(3) . ?
